data_1547073
loop_
_publ_author_name
'Sicignano, Marina'
'Dentoni Litta, Antonella'
'Schettini, Rosaria'
'De Riccardis, Francesco'
'Pierri, Giovanni'
'Tedesco, Consiglia'
'Izzo, Irene'
'Della Sala, Giorgio'

_publ_section_title
;
 Highly Diastereoselective Crown Ether Catalyzed Arylogous Michael
 Reaction of 3-Aryl Phthalides.
;
_journal_issue 16
_journal_name_full 'Organic letters'
_journal_page_first 4383
_journal_page_last 4386
_journal_paper_doi 10.1021/acs.orglett.7b02113
_journal_volume 19
_journal_year 2017
_chemical_formula_moiety 'C28 H26 O6'
_chemical_formula_sum 'C28 H26 O6'
_chemical_formula_weight 458.49
_space_group_crystal_system triclinic
_space_group_IT_number 2
_space_group_name_Hall '-P 1'
_space_group_name_H-M_alt 'P -1'
_symmetry_space_group_name_Hall '-P 1'
_symmetry_space_group_name_H-M 'P -1'
_atom_sites_solution_hydrogens geom
_audit_creation_method SHELXL-2014/7
_cell_angle_alpha 78.259(9)
_cell_angle_beta 74.402(8)
_cell_angle_gamma 88.332(10)
_cell_formula_units_Z 4
_cell_length_a 11.5473(19)
_cell_length_b 11.750(2)
_cell_length_c 18.402(3)
_cell_measurement_reflns_used 4995
_cell_measurement_temperature 100(2)
_cell_measurement_theta_max 28.0087
_cell_measurement_theta_min 1.7707
_cell_volume 2353.7(7)
_computing_cell_refinement 'CrystalClear (Rigaku Inc., 2007)'
_computing_data_collection 'CrystalClear (Rigaku Inc., 2007)'
_computing_data_reduction 'CrystalClear (Rigaku Inc., 2007)'
_computing_molecular_graphics 'Olex2 (Dolomanov et al., 2009)'
_computing_publication_material 'Olex2 (Dolomanov et al., 2009)'
_computing_structure_refinement 'SHELXL-2014/7 (Sheldrick, 2014)'
_computing_structure_solution 'SIR2014 (Burla et al., 2015)'
_diffrn_ambient_temperature 100(2)
_diffrn_detector_area_resol_mean 13.6612
_diffrn_measured_fraction_theta_full 0.973
_diffrn_measured_fraction_theta_max 0.875
_diffrn_measurement_device
;
Mercury2 (2x2 bin mode)
;
_diffrn_measurement_method dtprofit.ref
_diffrn_radiation_detector CCD
_diffrn_radiation_monochromator 'Graphite Monochromator'
_diffrn_radiation_source 'Sealed Tube'
_diffrn_radiation_type MoK\a
_diffrn_radiation_wavelength 0.71073
_diffrn_reflns_av_R_equivalents 0.0666
_diffrn_reflns_av_unetI/netI 0.1593
_diffrn_reflns_Laue_measured_fraction_full 0.973
_diffrn_reflns_Laue_measured_fraction_max 0.875
_diffrn_reflns_limit_h_max 11
_diffrn_reflns_limit_h_min -15
_diffrn_reflns_limit_k_max 14
_diffrn_reflns_limit_k_min -10
_diffrn_reflns_limit_l_max 21
_diffrn_reflns_limit_l_min -24
_diffrn_reflns_number 19653
_diffrn_reflns_point_group_measured_fraction_full 0.973
_diffrn_reflns_point_group_measured_fraction_max 0.875
_diffrn_reflns_theta_full 25.242
_diffrn_reflns_theta_max 28.670
_diffrn_reflns_theta_min 1.771
_exptl_absorpt_coefficient_mu 0.091
_exptl_absorpt_correction_T_max 1.0000
_exptl_absorpt_correction_T_min 0.6348
_exptl_absorpt_correction_type multi-scan
_exptl_absorpt_process_details 'Blessing, 1995'
_exptl_crystal_colour colorless
_exptl_crystal_density_diffrn 1.294
_exptl_crystal_description plate
_exptl_crystal_F_000 968
_exptl_crystal_size_max 0.37
_exptl_crystal_size_mid 0.24
_exptl_crystal_size_min 0.16
_refine_diff_density_max 0.583
_refine_diff_density_min -0.413
_refine_diff_density_rms 0.069
_refine_ls_extinction_coef 0.0121(18)
_refine_ls_extinction_expression Fc^*^=kFc[1+0.001xFc^2^\l^3^/sin(2\q)]^-1/4^
_refine_ls_extinction_method 'SHELXL-2014/7 (Sheldrick 2014'
_refine_ls_goodness_of_fit_ref 0.955
_refine_ls_hydrogen_treatment constr
_refine_ls_matrix_type full
_refine_ls_number_parameters 618
_refine_ls_number_reflns 10619
_refine_ls_number_restraints 0
_refine_ls_restrained_S_all 0.955
_refine_ls_R_factor_all 0.2038
_refine_ls_R_factor_gt 0.0919
_refine_ls_shift/su_max 0.000
_refine_ls_shift/su_mean 0.000
_refine_ls_structure_factor_coef Fsqd
_refine_ls_weighting_details 'w=1/[\s^2^(Fo^2^)+(0.1125P)^2^] where P=(Fo^2^+2Fc^2^)/3'
_refine_ls_weighting_scheme calc
_refine_ls_wR_factor_gt 0.2173
_refine_ls_wR_factor_ref 0.2825
_reflns_Friedel_coverage 0.000
_reflns_number_gt 4117
_reflns_number_total 10619
_reflns_threshold_expression 'I > 2\s(I)'
_cod_data_source_file ol7b02113_si_002.cif
_cod_data_source_block compound3ag
_cod_depositor_comments
;
The following automatic conversions were performed:

'_exptl_absorpt_correction_type' value 'Multi-scan' changed to
'multi-scan' according to
/home/data/users/saulius/crontab/automatic-downloads/current/ACS/lib/dictionaries/cif_core.dic
dictionary named 'cif_core.dic' version 2.4.2 from 2011-04-26.

Automatic conversion script
Id: cif_fix_values 4973 2017-02-22 13:04:09Z antanas 
;
_cod_original_cell_volume 2353.8(7)
_cod_database_code 1547073
_shelx_shelxl_version_number 2014/7
_shelx_space_group_comment
;
The symmetry employed for this shelxl refinement is uniquely defined
by the following loop, which should always be used as a source of
symmetry information in preference to the above space-group names.
They are only intended as comments.
;

loop_
_space_group_symop_operation_xyz
'x, y, z'
'-x, -y, -z'

loop_
_atom_site_label
_atom_site_type_symbol
_atom_site_fract_x
_atom_site_fract_y
_atom_site_fract_z
_atom_site_U_iso_or_equiv
_atom_site_adp_type
_atom_site_occupancy
_atom_site_site_symmetry_order
_atom_site_calc_flag
_atom_site_refinement_flags_posn
O1A O 0.7253(2) 0.7023(2) 1.01431(15) 0.0423(7) Uani 1 1 d .
O4B O 0.6820(3) 0.4577(3) 0.77115(16) 0.0503(8) Uani 1 1 d .
O5A O 1.0277(3) 0.8553(3) 1.08887(17) 0.0506(8) Uani 1 1 d .
O1B O 0.8558(3) 0.6718(3) 0.54074(18) 0.0556(9) Uani 1 1 d .
O2A O 0.5747(3) 0.6290(3) 0.97930(18) 0.0577(9) Uani 1 1 d .
O4A O 1.1294(3) 0.5995(3) 0.96467(16) 0.0495(8) Uani 1 1 d .
O3B O 0.5081(3) 0.4595(3) 0.73962(17) 0.0533(8) Uani 1 1 d .
O6B O 0.7516(3) 0.2984(3) 0.62686(19) 0.0592(9) Uani 1 1 d .
O2B O 0.9838(3) 0.8144(3) 0.53612(18) 0.0555(8) Uani 1 1 d .
O3A O 1.1741(3) 0.7899(3) 0.93817(19) 0.0582(8) Uani 1 1 d .
O5B O 0.5960(3) 0.3661(3) 0.57951(19) 0.0620(9) Uani 1 1 d .
C9A C 0.7431(4) 0.8371(4) 1.0938(2) 0.0398(10) Uani 1 1 d .
C6A C 0.7061(3) 0.8984(4) 0.9645(2) 0.0398(10) Uani 1 1 d .
C16A C 0.9357(4) 0.8033(4) 0.8883(2) 0.0397(10) Uani 1 1 d .
C1B C 0.8079(4) 0.8539(4) 0.4880(2) 0.0444(10) Uani 1 1 d .
C15A C 0.9118(3) 0.8155(3) 0.9720(2) 0.0366(9) Uani 1 1 d .
H15A H 0.9456 0.8914 0.9712 0.044 Uiso 1 1 calc R
C0AA C 0.6161(4) 0.8387(4) 0.9516(2) 0.0414(10) Uani 1 1 d .
C7A C 0.7761(4) 0.8170(3) 1.0105(2) 0.0400(10) Uani 1 1 d .
O6A O 0.9649(4) 0.6739(3) 1.15093(18) 0.0731(11) Uani 1 1 d .
C10A C 0.6779(4) 0.7550(4) 1.1555(3) 0.0450(11) Uani 1 1 d .
H10A H 0.6578 0.6830 1.1480 0.054 Uiso 1 1 calc R
C21A C 0.9719(4) 0.8999(4) 0.8298(2) 0.0443(10) Uani 1 1 d .
H21A H 0.9812 0.9712 0.8423 0.053 Uiso 1 1 calc R
C21B C 0.4980(4) 0.7432(4) 0.6523(2) 0.0450(11) Uani 1 1 d .
H21B H 0.4484 0.7203 0.6253 0.054 Uiso 1 1 calc R
C17A C 0.9207(4) 0.6976(4) 0.8685(2) 0.0443(10) Uani 1 1 d .
H17A H 0.8959 0.6316 0.9069 0.053 Uiso 1 1 calc R
C14A C 0.7743(3) 0.9443(3) 1.1064(2) 0.0393(10) Uani 1 1 d .
H14A H 0.8196 0.9991 1.0655 0.047 Uiso 1 1 calc R
C22A C 0.9776(4) 0.7223(4) 1.0181(2) 0.0397(10) Uani 1 1 d .
H22A H 0.9336 0.6474 1.0324 0.048 Uiso 1 1 calc R
C8B C 0.8928(4) 0.7861(4) 0.5236(3) 0.0472(11) Uani 1 1 d .
C13A C 0.7386(4) 0.9689(4) 1.1788(3) 0.0470(11) Uani 1 1 d .
H13A H 0.7585 1.0407 1.1867 0.056 Uiso 1 1 calc R
C1AA C 0.5327(4) 0.8913(4) 0.9159(2) 0.0485(11) Uani 1 1 d .
H1AA H 0.4717 0.8483 0.9090 0.058 Uiso 1 1 calc R
C6B C 0.7161(4) 0.7820(4) 0.4878(2) 0.0463(11) Uani 1 1 d .
C23B C 0.6167(4) 0.4674(4) 0.7214(2) 0.0429(10) Uani 1 1 d .
C13B C 0.7014(4) 0.4921(4) 0.3704(3) 0.0490(11) Uani 1 1 d .
H13B H 0.6465 0.4873 0.3422 0.059 Uiso 1 1 calc R
C11A C 0.6424(4) 0.7812(4) 1.2291(3) 0.0497(11) Uani 1 1 d .
H11A H 0.5981 0.7266 1.2706 0.060 Uiso 1 1 calc R
C20A C 0.9946(4) 0.8928(4) 0.7529(3) 0.0558(12) Uani 1 1 d .
H20A H 1.0202 0.9585 0.7144 0.067 Uiso 1 1 calc R
C5A C 0.7177(4) 1.0174(4) 0.9384(2) 0.0474(11) Uani 1 1 d .
H5A H 0.7785 1.0602 0.9459 0.057 Uiso 1 1 calc R
C14B C 0.6793(4) 0.5616(4) 0.4238(2) 0.0479(11) Uani 1 1 d .
H14B H 0.6075 0.6009 0.4339 0.058 Uiso 1 1 calc R
C4A C 0.6354(4) 1.0709(4) 0.9008(2) 0.0475(11) Uani 1 1 d .
H4A H 0.6432 1.1507 0.8817 0.057 Uiso 1 1 calc R
C4B C 0.6172(4) 0.9448(4) 0.4367(2) 0.0502(12) Uani 1 1 d .
H4B H 0.5530 0.9770 0.4189 0.060 Uiso 1 1 calc R
C23A C 1.1063(4) 0.7104(4) 0.9673(3) 0.0435(11) Uani 1 1 d .
C26B C 0.6737(4) 0.3784(4) 0.6096(2) 0.0476(11) Uani 1 1 d .
C19A C 0.9788(4) 0.7867(4) 0.7340(3) 0.0534(12) Uani 1 1 d .
H19A H 0.9927 0.7812 0.6826 0.064 Uiso 1 1 calc R
C18A C 0.9427(4) 0.6902(4) 0.7913(3) 0.0511(12) Uani 1 1 d .
H18A H 0.9327 0.6191 0.7787 0.061 Uiso 1 1 calc R
C15B C 0.6505(4) 0.6025(4) 0.5942(3) 0.0533(12) Uani 1 1 d .
H15B H 0.5792 0.5826 0.5796 0.064 Uiso 1 1 calc R
C12A C 0.6728(4) 0.8870(4) 1.2403(3) 0.0540(12) Uani 1 1 d .
H12A H 0.6492 0.9039 1.2893 0.065 Uiso 1 1 calc R
C26A C 0.9930(4) 0.7589(4) 1.0895(3) 0.0463(11) Uani 1 1 d .
C3A C 0.5428(4) 1.0108(4) 0.8907(3) 0.0505(11) Uani 1 1 d .
H3A H 0.4872 1.0501 0.8671 0.061 Uiso 1 1 calc R
C7B C 0.7443(4) 0.6573(4) 0.5198(3) 0.0527(12) Uani 1 1 d .
C8A C 0.6305(4) 0.7141(4) 0.9813(2) 0.0500(12) Uani 1 1 d .
C16B C 0.6121(4) 0.6963(4) 0.6463(2) 0.0458(11) Uani 1 1 d .
C5B C 0.6179(4) 0.8268(4) 0.4628(2) 0.0498(11) Uani 1 1 d .
H5B H 0.5548 0.7787 0.4637 0.060 Uiso 1 1 calc R
C24A C 1.2491(4) 0.5819(4) 0.9129(3) 0.0540(12) Uani 1 1 d .
H24A H 1.2793 0.5068 0.9317 0.065 Uiso 1 1 calc R
H24B H 1.3059 0.6417 0.9119 0.065 Uiso 1 1 calc R
C17B C 0.6831(4) 0.7297(4) 0.6870(3) 0.0531(12) Uani 1 1 d .
H17B H 0.7578 0.6965 0.6847 0.064 Uiso 1 1 calc R
C22B C 0.6920(4) 0.4889(4) 0.6378(2) 0.0458(11) Uani 1 1 d .
H22B H 0.7769 0.4977 0.6359 0.055 Uiso 1 1 calc R
C9B C 0.7650(4) 0.5736(4) 0.4633(3) 0.0533(12) Uani 1 1 d .
C2B C 0.8069(5) 0.9724(4) 0.4620(3) 0.0572(13) Uani 1 1 d .
H2B H 0.8696 1.0206 0.4617 0.069 Uiso 1 1 calc R
C25B C 0.7016(4) 0.4143(5) 0.8999(3) 0.0648(14) Uani 1 1 d .
H25D H 0.6615 0.4166 0.9525 0.097 Uiso 1 1 calc GR
H25E H 0.7667 0.4709 0.8810 0.097 Uiso 1 1 calc GR
H25F H 0.7327 0.3383 0.8969 0.097 Uiso 1 1 calc GR
C18B C 0.6461(5) 0.8114(4) 0.7313(3) 0.0673(15) Uani 1 1 d .
H18B H 0.6960 0.8345 0.7581 0.081 Uiso 1 1 calc R
C24B C 0.6151(5) 0.4410(5) 0.8523(3) 0.0626(13) Uani 1 1 d .
H24C H 0.5567 0.3774 0.8652 0.075 Uiso 1 1 calc R
H24D H 0.5725 0.5109 0.8623 0.075 Uiso 1 1 calc R
C20B C 0.4597(5) 0.8222(5) 0.6976(3) 0.0663(15) Uani 1 1 d .
H20B H 0.3827 0.8513 0.7029 0.080 Uiso 1 1 calc R
C10B C 0.8675(5) 0.5106(4) 0.4504(3) 0.0652(15) Uani 1 1 d .
H10B H 0.9241 0.5158 0.4774 0.078 Uiso 1 1 calc R
C3B C 0.7102(5) 1.0170(4) 0.4365(3) 0.0648(14) Uani 1 1 d .
H3B H 0.7071 1.0968 0.4188 0.078 Uiso 1 1 calc R
C19B C 0.5342(6) 0.8595(5) 0.7358(3) 0.0755(17) Uani 1 1 d .
H19B H 0.5093 0.9167 0.7646 0.091 Uiso 1 1 calc R
C12B C 0.8043(5) 0.4298(5) 0.3588(3) 0.0672(15) Uani 1 1 d .
H12B H 0.8181 0.3803 0.3240 0.081 Uiso 1 1 calc R
C27B C 0.7369(5) 0.1865(4) 0.6074(3) 0.0757(17) Uani 1 1 d .
H27C H 0.7626 0.1930 0.5520 0.091 Uiso 1 1 calc R
H27D H 0.6530 0.1611 0.6257 0.091 Uiso 1 1 calc R
C11B C 0.8867(5) 0.4401(5) 0.3981(3) 0.0760(17) Uani 1 1 d .
H11B H 0.9571 0.3985 0.3891 0.091 Uiso 1 1 calc R
C28B C 0.8121(6) 0.1010(5) 0.6454(4) 0.0823(17) Uani 1 1 d .
H28D H 0.7830 0.0919 0.7003 0.123 Uiso 1 1 calc GR
H28E H 0.8942 0.1289 0.6290 0.123 Uiso 1 1 calc GR
H28F H 0.8074 0.0273 0.6313 0.123 Uiso 1 1 calc GR
C27A C 0.9440(7) 0.7130(7) 1.2320(5) 0.121(3) Uani 1 1 d .
H27A H 0.9248 0.7946 1.2283 0.145 Uiso 1 1 calc R
H27B H 0.8818 0.6659 1.2723 0.145 Uiso 1 1 calc R
C28A C 1.0532(6) 0.6920(7) 1.2425(5) 0.125(3) Uani 1 1 d .
H28A H 1.0573 0.7151 1.2889 0.188 Uiso 1 1 calc GR
H28B H 1.1126 0.7354 1.1995 0.188 Uiso 1 1 calc GR
H28C H 1.0682 0.6105 1.2467 0.188 Uiso 1 1 calc GR
C25A C 1.2364(5) 0.5873(5) 0.8332(3) 0.0680(15) Uani 1 1 d .
H25A H 1.1705 0.5373 0.8357 0.102 Uiso 1 1 calc GR
H25B H 1.3092 0.5622 0.8017 0.102 Uiso 1 1 calc GR
H25C H 1.2214 0.6657 0.8111 0.102 Uiso 1 1 calc GR

loop_
_atom_site_aniso_label
_atom_site_aniso_U_11
_atom_site_aniso_U_22
_atom_site_aniso_U_33
_atom_site_aniso_U_23
_atom_site_aniso_U_13
_atom_site_aniso_U_12
O1A 0.0467(17) 0.0388(17) 0.0441(17) -0.0104(13) -0.0152(14) 0.0015(13)
O4B 0.0515(18) 0.060(2) 0.0429(17) -0.0131(15) -0.0181(15) 0.0125(15)
O5A 0.0454(17) 0.057(2) 0.0577(19) -0.0255(16) -0.0181(15) 0.0026(15)
O1B 0.0511(19) 0.046(2) 0.075(2) -0.0013(16) -0.0346(17) 0.0017(15)
O2A 0.059(2) 0.055(2) 0.062(2) -0.0142(16) -0.0193(17) -0.0087(17)
O4A 0.058(2) 0.0425(19) 0.0515(18) -0.0166(14) -0.0161(16) 0.0120(15)
O3B 0.051(2) 0.054(2) 0.0543(19) -0.0090(15) -0.0154(16) 0.0024(15)
O6B 0.068(2) 0.050(2) 0.070(2) -0.0205(17) -0.0326(18) 0.0217(16)
O2B 0.0551(19) 0.054(2) 0.060(2) -0.0096(16) -0.0204(16) -0.0065(16)
O3A 0.0478(19) 0.047(2) 0.071(2) -0.0107(17) -0.0011(17) 0.0062(16)
O5B 0.058(2) 0.073(2) 0.071(2) -0.0306(18) -0.0333(19) 0.0129(17)
C9A 0.044(2) 0.037(2) 0.045(2) -0.013(2) -0.021(2) 0.0069(19)
C6A 0.033(2) 0.045(3) 0.039(2) -0.010(2) -0.0053(19) 0.0066(18)
C16A 0.039(2) 0.037(3) 0.046(2) -0.011(2) -0.014(2) 0.0067(18)
C1B 0.049(3) 0.041(3) 0.041(2) -0.006(2) -0.010(2) 0.004(2)
C15A 0.037(2) 0.031(2) 0.045(2) -0.0138(19) -0.0112(19) 0.0046(17)
C0AA 0.037(2) 0.046(3) 0.039(2) -0.010(2) -0.0077(19) 0.0005(19)
C7A 0.041(2) 0.033(2) 0.048(2) -0.0077(19) -0.016(2) 0.0002(18)
O6A 0.122(3) 0.063(2) 0.0390(19) -0.0079(18) -0.031(2) 0.011(2)
C10A 0.045(3) 0.038(3) 0.054(3) -0.007(2) -0.020(2) 0.001(2)
C21A 0.045(2) 0.042(3) 0.047(3) -0.010(2) -0.015(2) 0.008(2)
C21B 0.050(3) 0.045(3) 0.045(2) -0.012(2) -0.020(2) 0.012(2)
C17A 0.043(2) 0.041(3) 0.049(3) -0.011(2) -0.011(2) 0.0041(19)
C14A 0.039(2) 0.036(2) 0.042(2) -0.0080(19) -0.0084(19) 0.0051(18)
C22A 0.042(2) 0.035(2) 0.045(2) -0.0106(19) -0.015(2) 0.0023(18)
C8B 0.047(3) 0.041(3) 0.049(3) -0.001(2) -0.011(2) -0.002(2)
C13A 0.046(3) 0.048(3) 0.052(3) -0.020(2) -0.015(2) 0.010(2)
C1AA 0.038(2) 0.063(3) 0.050(3) -0.021(2) -0.017(2) 0.007(2)
C6B 0.051(3) 0.040(3) 0.050(3) -0.004(2) -0.020(2) 0.008(2)
C23B 0.044(3) 0.039(3) 0.048(3) -0.013(2) -0.014(2) 0.006(2)
C13B 0.051(3) 0.049(3) 0.052(3) -0.013(2) -0.022(2) 0.008(2)
C11A 0.051(3) 0.050(3) 0.044(3) -0.003(2) -0.011(2) 0.003(2)
C20A 0.068(3) 0.055(3) 0.042(3) -0.004(2) -0.018(2) 0.013(2)
C5A 0.046(3) 0.045(3) 0.055(3) -0.011(2) -0.018(2) 0.000(2)
C14B 0.044(3) 0.053(3) 0.053(3) -0.015(2) -0.021(2) 0.013(2)
C4A 0.055(3) 0.043(3) 0.044(3) -0.009(2) -0.014(2) 0.011(2)
C4B 0.064(3) 0.043(3) 0.046(3) -0.008(2) -0.020(2) 0.013(2)
C23A 0.051(3) 0.035(3) 0.052(3) -0.011(2) -0.026(2) 0.012(2)
C26B 0.046(3) 0.054(3) 0.041(2) -0.009(2) -0.011(2) 0.009(2)
C19A 0.063(3) 0.064(3) 0.036(2) -0.015(2) -0.016(2) 0.012(2)
C18A 0.057(3) 0.053(3) 0.051(3) -0.023(2) -0.017(2) 0.010(2)
C15B 0.046(3) 0.058(3) 0.052(3) 0.002(2) -0.019(2) 0.009(2)
C12A 0.061(3) 0.056(3) 0.046(3) -0.011(2) -0.016(2) 0.002(2)
C26A 0.042(2) 0.054(3) 0.049(3) -0.018(2) -0.018(2) 0.013(2)
C3A 0.044(3) 0.058(3) 0.054(3) -0.015(2) -0.020(2) 0.012(2)
C7B 0.045(3) 0.056(3) 0.063(3) -0.014(2) -0.024(2) 0.005(2)
C8A 0.044(3) 0.061(3) 0.045(3) -0.013(2) -0.009(2) -0.005(2)
C16B 0.052(3) 0.048(3) 0.036(2) -0.006(2) -0.012(2) 0.009(2)
C5B 0.059(3) 0.047(3) 0.046(3) -0.008(2) -0.020(2) 0.006(2)
C24A 0.049(3) 0.049(3) 0.063(3) -0.014(2) -0.013(2) 0.017(2)
C17B 0.058(3) 0.047(3) 0.054(3) -0.007(2) -0.019(2) 0.007(2)
C22B 0.043(2) 0.048(3) 0.048(3) -0.004(2) -0.020(2) 0.009(2)
C9B 0.057(3) 0.060(3) 0.056(3) -0.029(2) -0.026(2) 0.023(2)
C2B 0.073(3) 0.048(3) 0.050(3) -0.004(2) -0.020(3) -0.003(2)
C25B 0.063(3) 0.082(4) 0.052(3) -0.019(3) -0.016(3) 0.001(3)
C18B 0.093(4) 0.053(3) 0.073(4) -0.015(3) -0.051(3) 0.007(3)
C24B 0.067(3) 0.071(4) 0.050(3) -0.016(3) -0.014(3) 0.005(3)
C20B 0.081(4) 0.074(4) 0.055(3) -0.027(3) -0.031(3) 0.044(3)
C10B 0.072(3) 0.062(3) 0.084(4) -0.032(3) -0.049(3) 0.029(3)
C3B 0.096(4) 0.035(3) 0.069(3) -0.002(2) -0.039(3) 0.010(3)
C19B 0.113(5) 0.065(4) 0.068(3) -0.036(3) -0.044(4) 0.041(3)
C12B 0.084(4) 0.071(4) 0.059(3) -0.032(3) -0.029(3) 0.032(3)
C27B 0.090(4) 0.057(3) 0.103(4) -0.043(3) -0.047(4) 0.030(3)
C11B 0.069(4) 0.096(4) 0.083(4) -0.043(3) -0.040(3) 0.040(3)
C28B 0.107(5) 0.054(4) 0.085(4) -0.019(3) -0.023(4) 0.014(3)
C27A 0.095(6) 0.113(6) 0.137(7) 0.039(5) -0.047(5) 0.006(5)
C28A 0.084(5) 0.120(7) 0.168(8) -0.060(6) -0.007(5) 0.032(5)
C25A 0.064(3) 0.084(4) 0.059(3) -0.027(3) -0.012(3) 0.012(3)

loop_
_atom_type_symbol
_atom_type_description
_atom_type_scat_dispersion_real
_atom_type_scat_dispersion_imag
_atom_type_scat_source
C C 0.0033 0.0016 'International Tables Vol C Tables 4.2.6.8 and 6.1.1.4'
H H 0.0000 0.0000 'International Tables Vol C Tables 4.2.6.8 and 6.1.1.4'
O O 0.0106 0.0060 'International Tables Vol C Tables 4.2.6.8 and 6.1.1.4'

loop_
_geom_angle_atom_site_label_1
_geom_angle_atom_site_label_2
_geom_angle_atom_site_label_3
_geom_angle
C8A O1A C7A 110.1(3)
C23B O4B C24B 116.1(3)
C8B O1B C7B 111.7(3)
C23A O4A C24A 113.8(3)
C26B O6B C27B 115.0(3)
C10A C9A C14A 119.4(4)
C10A C9A C7A 121.9(3)
C14A C9A C7A 118.6(4)
C0AA C6A C5A 119.3(4)
C0AA C6A C7A 110.4(4)
C5A C6A C7A 130.2(3)
C21A C16A C17A 118.4(4)
C21A C16A C15A 119.5(3)
C17A C16A C15A 122.0(4)
C6B C1B C2B 121.4(4)
C6B C1B C8B 109.5(4)
C2B C1B C8B 128.9(4)
C16A C15A C7A 111.0(3)
C16A C15A C22A 111.9(3)
C7A C15A C22A 112.8(3)
C6A C0AA C1AA 123.4(4)
C6A C0AA C8A 107.1(4)
C1AA C0AA C8A 129.5(4)
O1A C7A C6A 102.9(3)
O1A C7A C15A 107.3(3)
C6A C7A C15A 114.9(3)
O1A C7A C9A 106.5(3)
C6A C7A C9A 109.3(3)
C15A C7A C9A 114.8(3)
C26A O6A C27A 115.4(4)
C9A C10A C11A 119.6(4)
C16A C21A C20A 121.5(4)
C20B C21B C16B 120.1(4)
C16A C17A C18A 120.3(4)
C13A C14A C9A 120.3(4)
C26A C22A C23A 106.0(3)
C26A C22A C15A 111.7(3)
C23A C22A C15A 108.7(3)
O2B C8B O1B 120.9(4)
O2B C8B C1B 131.3(4)
O1B C8B C1B 107.7(3)
C14A C13A C12A 120.2(4)
C0AA C1AA C3A 117.6(4)
C1B C6B C5B 120.9(4)
C1B C6B C7B 108.3(3)
C5B C6B C7B 130.7(4)
O3B C23B O4B 123.9(4)
O3B C23B C22B 122.8(4)
O4B C23B C22B 113.2(4)
C12B C13B C14B 119.7(4)
C12A C11A C10A 120.2(4)
C21A C20A C19A 119.5(4)
C6A C5A C4A 117.6(4)
C13B C14B C9B 120.0(4)
C3A C4A C5A 122.6(4)
C5B C4B C3B 121.4(4)
O3A C23A O4A 126.0(4)
O3A C23A C22A 123.2(4)
O4A C23A C22A 110.7(4)
O5B C26B O6B 126.1(4)
O5B C26B C22B 123.6(4)
O6B C26B C22B 110.3(3)
C18A C19A C20A 119.6(4)
C19A C18A C17A 120.7(4)
C7B C15B C22B 113.4(4)
C7B C15B C16B 109.1(4)
C22B C15B C16B 112.5(3)
C11A C12A C13A 120.2(4)
O5A C26A O6A 124.8(4)
O5A C26A C22A 122.9(4)
O6A C26A C22A 112.3(4)
C4A C3A C1AA 119.4(4)
O1B C7B C6B 102.6(3)
O1B C7B C15B 106.8(3)
C6B C7B C15B 112.6(4)
O1B C7B C9B 109.3(4)
C6B C7B C9B 115.9(4)
C15B C7B C9B 109.0(4)
O2A C8A O1A 120.7(4)
O2A C8A C0AA 130.4(4)
O1A C8A C0AA 109.0(3)
C17B C16B C21B 119.2(4)
C17B C16B C15B 123.0(4)
C21B C16B C15B 117.7(3)
C4B C5B C6B 117.6(4)
O4A C24A C25A 109.0(4)
C16B C17B C18B 121.0(4)
C23B C22B C26B 104.8(3)
C23B C22B C15B 108.2(3)
C26B C22B C15B 115.6(3)
C10B C9B C14B 119.1(4)
C10B C9B C7B 120.6(4)
C14B C9B C7B 120.3(4)
C3B C2B C1B 117.8(4)
C17B C18B C19B 119.6(4)
O4B C24B C25B 108.5(4)
C21B C20B C19B 120.3(5)
C11B C10B C9B 120.0(4)
C2B C3B C4B 120.9(4)
C20B C19B C18B 119.7(4)
C11B C12B C13B 120.1(4)
O6B C27B C28B 107.8(4)
C12B C11B C10B 121.1(5)
C28A C27A O6A 98.7(7)

loop_
_geom_bond_atom_site_label_1
_geom_bond_atom_site_label_2
_geom_bond_distance
O1A C8A 1.379(5)
O1A C7A 1.466(4)
O4B C23B 1.321(4)
O4B C24B 1.461(5)
O5A C26A 1.210(5)
O1B C8B 1.369(5)
O1B C7B 1.463(5)
O2A C8A 1.217(5)
O4A C23A 1.330(5)
O4A C24A 1.489(5)
O3B C23B 1.209(5)
O6B C26B 1.333(5)
O6B C27B 1.457(5)
O2B C8B 1.204(5)
O3A C23A 1.177(5)
O5B C26B 1.199(4)
C9A C10A 1.387(6)
C9A C14A 1.400(5)
C9A C7A 1.543(6)
C6A C0AA 1.368(5)
C6A C5A 1.382(6)
C6A C7A 1.509(5)
C16A C21A 1.381(6)
C16A C17A 1.391(5)
C16A C15A 1.527(5)
C1B C6B 1.375(6)
C1B C2B 1.379(6)
C1B C8B 1.454(6)
C15A C7A 1.538(6)
C15A C22A 1.555(5)
C0AA C1AA 1.371(6)
C0AA C8A 1.476(6)
O6A C26A 1.320(6)
O6A C27A 1.605(9)
C10A C11A 1.401(6)
C21A C20A 1.388(6)
C21B C20B 1.358(6)
C21B C16B 1.398(6)
C17A C18A 1.394(6)
C14A C13A 1.372(5)
C22A C26A 1.517(5)
C22A C23A 1.548(6)
C13A C12A 1.385(6)
C1AA C3A 1.384(6)
C6B C5B 1.386(6)
C6B C7B 1.525(6)
C23B C22B 1.523(6)
C13B C12B 1.368(6)
C13B C14B 1.371(6)
C11A C12A 1.371(6)
C20A C19A 1.391(6)
C5A C4A 1.385(6)
C14B C9B 1.400(5)
C4A C3A 1.371(6)
C4B C5B 1.372(6)
C4B C3B 1.386(6)
C26B C22B 1.533(6)
C19A C18A 1.370(6)
C15B C7B 1.532(7)
C15B C22B 1.545(6)
C15B C16B 1.583(6)
C7B C9B 1.542(6)
C16B C17B 1.362(5)
C24A C25A 1.501(6)
C17B C18B 1.370(7)
C9B C10B 1.369(6)
C2B C3B 1.374(6)
C25B C24B 1.483(6)
C18B C19B 1.384(7)
C20B C19B 1.378(6)
C10B C11B 1.364(6)
C12B C11B 1.362(6)
C27B C28B 1.498(7)
C27A C28A 1.335(9)
